data_7150974
loop_
_publ_author_name
'Imai, Yoshitane'
'Kamon, Kensaku'
'Murata, Katuzo'
'Harada, Takunori'
'Nakano, Yoko'
'Sato, Tomohiro'
'Fujiki, Michiya'
'Kuroda, Reiko'
'Matsubara, Yoshio'

_publ_section_title
;
 Preparation of a spontaneous resolution chiral fluorescent system
 using 2-anthracenecarboxylic acid
;
_journal_issue 19
_journal_name_full 'Organic &amp; Biomolecular Chemistry'
_journal_page_first 3471
_journal_page_last 3475
_journal_paper_doi 10.1039/b808242a
_journal_volume 6
_journal_year 2008
_chemical_absolute_configuration rm
_chemical_formula_sum 'C23 H27 N O2'
_chemical_formula_weight 349.46
_chemical_name_systematic
;
?
;
_space_group_IT_number 4
_symmetry_cell_setting monoclinic
_symmetry_space_group_name_Hall 'P 2yb'
_symmetry_space_group_name_H-M 'P 1 21 1'
_atom_sites_solution_hydrogens geom
_atom_sites_solution_primary direct
_atom_sites_solution_secondary difmap
_audit_creation_method SHELXL-97
_cell_angle_alpha 90.00
_cell_angle_beta 102.4310(10)
_cell_angle_gamma 90.00
_cell_formula_units_Z 2
_cell_length_a 10.9057(9)
_cell_length_b 6.1084(5)
_cell_length_c 14.6448(12)
_cell_measurement_reflns_used 3527
_cell_measurement_temperature 135(2)
_cell_measurement_theta_max 27.85
_cell_measurement_theta_min 1.42
_cell_volume 952.71(14)
_computing_cell_refinement 'Bruker SAINT'
_computing_data_collection 'Bruker SMART'
_computing_data_reduction 'Bruker SAINT'
_computing_structure_refinement 'SHELXL-97 (Sheldrick, 1997)'
_computing_structure_solution 'SHELXS-97 (Sheldrick, 1997)'
_diffrn_ambient_temperature 135(2)
_diffrn_measured_fraction_theta_full 0.962
_diffrn_measured_fraction_theta_max 0.962
_diffrn_measurement_device_type 'CCD area detector'
_diffrn_measurement_method '\w scans'
_diffrn_radiation_monochromator graphite
_diffrn_radiation_source 'fine-focus sealed tube'
_diffrn_radiation_type MoK\a
_diffrn_radiation_wavelength 0.71073
_diffrn_reflns_av_R_equivalents 0.0255
_diffrn_reflns_av_sigmaI/netI 0.0465
_diffrn_reflns_limit_h_max 14
_diffrn_reflns_limit_h_min -14
_diffrn_reflns_limit_k_max 7
_diffrn_reflns_limit_k_min -7
_diffrn_reflns_limit_l_max 18
_diffrn_reflns_limit_l_min -19
_diffrn_reflns_number 8407
_diffrn_reflns_theta_full 27.85
_diffrn_reflns_theta_max 27.85
_diffrn_reflns_theta_min 1.42
_exptl_absorpt_coefficient_mu 0.077
_exptl_absorpt_correction_T_max 0.9924
_exptl_absorpt_correction_T_min 0.9590
_exptl_absorpt_correction_type empirical
_exptl_absorpt_process_details 'Bruker SADABS'
_exptl_crystal_colour colorless
_exptl_crystal_density_diffrn 1.218
_exptl_crystal_density_method 'not measured'
_exptl_crystal_description needle
_exptl_crystal_F_000 376
_exptl_crystal_size_max 0.55
_exptl_crystal_size_mid 0.20
_exptl_crystal_size_min 0.10
_refine_diff_density_max 0.255
_refine_diff_density_min -0.195
_refine_diff_density_rms 0.042
_refine_ls_abs_structure_details 'Flack H D (1983), Acta Cryst. A39, 876-881'
_refine_ls_abs_structure_Flack -0.3(12)
_refine_ls_extinction_method none
_refine_ls_goodness_of_fit_ref 1.014
_refine_ls_hydrogen_treatment constr
_refine_ls_matrix_type full
_refine_ls_number_parameters 237
_refine_ls_number_reflns 4179
_refine_ls_number_restraints 1
_refine_ls_restrained_S_all 1.013
_refine_ls_R_factor_all 0.0559
_refine_ls_R_factor_gt 0.0453
_refine_ls_shift/su_max 0.004
_refine_ls_shift/su_mean 0.001
_refine_ls_structure_factor_coef Fsqd
_refine_ls_weighting_details 'calc w=1/[\s^2^(Fo^2^)+(0.0633P)^2^+0.0000P] where P=(Fo^2^+2Fc^2^)/3'
_refine_ls_weighting_scheme calc
_refine_ls_wR_factor_gt 0.1058
_refine_ls_wR_factor_ref 0.1123
_reflns_number_gt 3527
_reflns_number_total 4179
_reflns_threshold_expression >2sigma(I)
_cod_data_source_file b808242a.txt
_cod_data_source_block imai85_2
_cod_depositor_comments
;
The following automatic conversions were performed:
'_symmetry_cell_setting' value 'Monoclinic' changed to 'monoclinic'
according to '/home/saulius/struct/CIF-dictionaries/cif_core.dic'
dictionary named 'cif_core.dic' version 2.4.1 from 2010-06-29.

Automatic conversion script
Id: cif_fix_enum 1527 2010-12-29 10:47:43Z saulius 
;
_cod_original_sg_symbol_H-M P2(1)
_cod_database_code 7150974

loop_
_symmetry_equiv_pos_as_xyz
'x, y, z'
'-x, y+1/2, -z'

loop_
_atom_site_label
_atom_site_type_symbol
_atom_site_fract_x
_atom_site_fract_y
_atom_site_fract_z
_atom_site_U_iso_or_equiv
_atom_site_adp_type
_atom_site_occupancy
_atom_site_symmetry_multiplicity
_atom_site_calc_flag
_atom_site_refinement_flags
_atom_site_disorder_assembly
_atom_site_disorder_group
C1 C 0.60648(15) 0.4730(3) 0.23846(11) 0.0183(3) Uani 1 1 d . . .
H1 H 0.5915 0.3307 0.2599 0.022 Uiso 1 1 calc R . .
C2 C 0.71607(15) 0.5767(3) 0.27635(11) 0.0190(3) Uani 1 1 d . . .
C3 C 0.73931(16) 0.7905(3) 0.24444(11) 0.0209(4) Uani 1 1 d . . .
H3 H 0.8150 0.8638 0.2722 0.025 Uiso 1 1 calc R . .
C4 C 0.65520(15) 0.8912(3) 0.17514(11) 0.0200(4) Uani 1 1 d . . .
H4 H 0.6739 1.0317 0.1538 0.024 Uiso 1 1 calc R . .
C5 C 0.23886(16) 0.8911(3) -0.04199(12) 0.0251(4) Uani 1 1 d . . .
H5 H 0.2551 1.0302 -0.0659 0.030 Uiso 1 1 calc R . .
C6 C 0.12629(17) 0.7929(3) -0.07431(13) 0.0299(4) Uani 1 1 d . . .
H6 H 0.0646 0.8640 -0.1205 0.036 Uiso 1 1 calc R . .
C7 C 0.09992(17) 0.5853(4) -0.03993(13) 0.0306(4) Uani 1 1 d . . .
H7 H 0.0201 0.5197 -0.0623 0.037 Uiso 1 1 calc R . .
C8 C 0.18819(16) 0.4789(3) 0.02511(12) 0.0256(4) Uani 1 1 d . . .
H8 H 0.1697 0.3386 0.0467 0.031 Uiso 1 1 calc R . .
C9 C 0.39910(15) 0.4726(3) 0.12918(11) 0.0193(4) Uani 1 1 d . . .
H9 H 0.3830 0.3305 0.1502 0.023 Uiso 1 1 calc R . .
C10 C 0.44875(15) 0.8880(3) 0.06436(11) 0.0205(4) Uani 1 1 d . . .
H10 H 0.4663 1.0275 0.0414 0.025 Uiso 1 1 calc R . .
C11 C 0.33347(15) 0.7880(3) 0.02764(11) 0.0199(4) Uani 1 1 d . . .
C12 C 0.30772(15) 0.5754(3) 0.06101(11) 0.0208(4) Uani 1 1 d . . .
C13 C 0.51339(15) 0.5739(3) 0.16704(11) 0.0177(3) Uani 1 1 d . . .
C14 C 0.53884(15) 0.7874(3) 0.13407(11) 0.0181(3) Uani 1 1 d . . .
C15 C 0.81197(15) 0.4659(3) 0.35235(11) 0.0213(4) Uani 1 1 d . . .
O16 O 0.79522(12) 0.2700(2) 0.36860(9) 0.0342(3) Uani 1 1 d . . .
O17 O 0.90396(11) 0.5808(2) 0.39436(8) 0.0251(3) Uani 1 1 d . . .
C21 C 0.22651(15) 0.2007(3) 0.40154(12) 0.0212(4) Uani 1 1 d . . .
H21 H 0.2351 0.0800 0.4486 0.025 Uiso 1 1 calc R . .
C22 C 0.10023(16) 0.1735(3) 0.33331(12) 0.0260(4) Uani 1 1 d . . .
H22A H 0.0320 0.1813 0.3682 0.031 Uiso 1 1 calc R . .
H22B H 0.0883 0.2954 0.2877 0.031 Uiso 1 1 calc R . .
C23 C 0.09146(18) -0.0434(3) 0.28086(13) 0.0314(4) Uani 1 1 d . . .
H23A H 0.0104 -0.0505 0.2350 0.038 Uiso 1 1 calc R . .
H23B H 0.0937 -0.1654 0.3257 0.038 Uiso 1 1 calc R . .
C24 C 0.19868(19) -0.0708(4) 0.22997(13) 0.0385(5) Uani 1 1 d . . .
H24A H 0.1946 -0.2188 0.2020 0.046 Uiso 1 1 calc R . .
H24B H 0.1892 0.0377 0.1787 0.046 Uiso 1 1 calc R . .
C25 C 0.32553(18) -0.0395(4) 0.29617(14) 0.0351(5) Uani 1 1 d . . .
H25A H 0.3404 -0.1615 0.3417 0.042 Uiso 1 1 calc R . .
H25B H 0.3924 -0.0437 0.2600 0.042 Uiso 1 1 calc R . .
C26 C 0.33261(16) 0.1765(3) 0.34861(13) 0.0281(4) Uani 1 1 d . . .
H26A H 0.3280 0.2987 0.3036 0.034 Uiso 1 1 calc R . .
H26B H 0.4144 0.1861 0.3936 0.034 Uiso 1 1 calc R . .
C27 C 0.23814(15) 0.4181(3) 0.45406(12) 0.0240(4) Uani 1 1 d . . .
H27 H 0.2335 0.5388 0.4073 0.029 Uiso 1 1 calc R . .
C28 C 0.36123(17) 0.4422(4) 0.52616(14) 0.0410(5) Uani 1 1 d . . .
H28A H 0.3727 0.3156 0.5683 0.061 Uiso 1 1 calc R . .
H28B H 0.3588 0.5763 0.5624 0.061 Uiso 1 1 calc R . .
H28C H 0.4312 0.4502 0.4941 0.061 Uiso 1 1 calc R . .
N27 N 0.13239(12) 0.4477(3) 0.50327(9) 0.0203(3) Uani 1 1 d . . .
H27A H 0.1478 0.5665 0.5415 0.031 Uiso 1 1 calc R . .
H27B H 0.1256 0.3264 0.5379 0.031 Uiso 1 1 calc R . .
H27C H 0.0595 0.4684 0.4603 0.031 Uiso 1 1 calc R . .

loop_
_atom_site_aniso_label
_atom_site_aniso_U_11
_atom_site_aniso_U_22
_atom_site_aniso_U_33
_atom_site_aniso_U_23
_atom_site_aniso_U_13
_atom_site_aniso_U_12
C1 0.0203(9) 0.0170(8) 0.0178(8) 0.0012(7) 0.0046(6) 0.0013(7)
C2 0.0200(9) 0.0196(8) 0.0174(8) 0.0006(7) 0.0038(7) 0.0037(7)
C3 0.0187(9) 0.0228(9) 0.0206(8) -0.0033(7) 0.0031(7) -0.0031(7)
C4 0.0224(8) 0.0183(9) 0.0201(8) 0.0000(7) 0.0063(7) -0.0008(7)
C5 0.0254(9) 0.0290(10) 0.0211(9) 0.0022(8) 0.0058(7) 0.0068(8)
C6 0.0221(10) 0.0408(12) 0.0245(9) 0.0029(9) 0.0002(8) 0.0105(8)
C7 0.0189(9) 0.0438(12) 0.0280(9) -0.0035(9) 0.0029(8) -0.0017(9)
C8 0.0223(9) 0.0311(10) 0.0235(9) -0.0003(8) 0.0053(7) -0.0037(8)
C9 0.0227(9) 0.0174(8) 0.0186(8) -0.0001(7) 0.0061(7) -0.0005(7)
C10 0.0247(9) 0.0187(9) 0.0193(8) 0.0014(7) 0.0074(7) 0.0028(7)
C11 0.0183(8) 0.0249(9) 0.0172(8) -0.0008(7) 0.0051(7) 0.0038(7)
C12 0.0204(9) 0.0242(9) 0.0186(8) -0.0025(7) 0.0062(7) 0.0020(7)
C13 0.0184(8) 0.0180(8) 0.0173(8) -0.0007(7) 0.0053(7) 0.0021(7)
C14 0.0177(8) 0.0199(9) 0.0174(8) -0.0013(7) 0.0052(7) 0.0006(7)
C15 0.0193(9) 0.0235(10) 0.0204(8) 0.0002(8) 0.0024(7) 0.0030(7)
O16 0.0318(8) 0.0260(7) 0.0384(8) 0.0123(6) -0.0069(6) -0.0014(6)
O17 0.0195(6) 0.0274(7) 0.0257(6) -0.0027(6) -0.0017(5) 0.0019(5)
C21 0.0208(8) 0.0223(9) 0.0214(9) 0.0032(7) 0.0063(7) 0.0020(7)
C22 0.0215(9) 0.0315(10) 0.0254(9) -0.0028(8) 0.0063(7) 0.0012(8)
C23 0.0296(10) 0.0348(11) 0.0309(10) -0.0095(9) 0.0092(8) -0.0050(9)
C24 0.0370(11) 0.0473(13) 0.0341(11) -0.0131(10) 0.0141(9) -0.0031(10)
C25 0.0314(11) 0.0409(12) 0.0376(11) -0.0023(10) 0.0172(9) 0.0064(10)
C26 0.0199(9) 0.0379(11) 0.0276(10) 0.0023(9) 0.0072(7) 0.0015(8)
C27 0.0184(9) 0.0271(10) 0.0271(9) -0.0013(8) 0.0066(7) -0.0021(7)
C28 0.0193(9) 0.0611(15) 0.0415(11) -0.0162(11) 0.0043(8) -0.0039(10)
N27 0.0188(7) 0.0190(7) 0.0213(7) -0.0018(6) 0.0002(5) -0.0017(6)

loop_
_atom_type_symbol
_atom_type_description
_atom_type_scat_dispersion_real
_atom_type_scat_dispersion_imag
_atom_type_scat_source
C C 0.0033 0.0016 'International Tables Vol C Tables 4.2.6.8 and 6.1.1.4'
H H 0.0000 0.0000 'International Tables Vol C Tables 4.2.6.8 and 6.1.1.4'
N N 0.0061 0.0033 'International Tables Vol C Tables 4.2.6.8 and 6.1.1.4'
O O 0.0106 0.0060 'International Tables Vol C Tables 4.2.6.8 and 6.1.1.4'

loop_
_geom_angle_atom_site_label_1
_geom_angle_atom_site_label_2
_geom_angle_atom_site_label_3
_geom_angle
_geom_angle_site_symmetry_1
_geom_angle_site_symmetry_3
_geom_angle_publ_flag
C2 C1 C13 121.33(16) . . ?
C1 C2 C3 119.64(16) . . ?
C1 C2 C15 119.92(16) . . ?
C3 C2 C15 120.44(15) . . ?
C4 C3 C2 121.28(16) . . ?
C3 C4 C14 120.54(16) . . ?
C6 C5 C11 120.88(18) . . ?
C5 C6 C7 120.64(18) . . ?
C8 C7 C6 120.53(17) . . ?
C7 C8 C12 120.82(18) . . ?
C13 C9 C12 121.53(16) . . ?
C11 C10 C14 121.44(16) . . ?
C10 C11 C5 122.20(16) . . ?
C10 C11 C12 119.34(15) . . ?
C5 C11 C12 118.46(16) . . ?
C9 C12 C8 122.17(16) . . ?
C9 C12 C11 119.17(15) . . ?
C8 C12 C11 118.64(16) . . ?
C9 C13 C1 122.14(15) . . ?
C9 C13 C14 119.29(15) . . ?
C1 C13 C14 118.56(14) . . ?
C10 C14 C4 122.18(16) . . ?
C10 C14 C13 119.20(15) . . ?
C4 C14 C13 118.61(15) . . ?
O16 C15 O17 125.01(16) . . ?
O16 C15 C2 117.74(16) . . ?
O17 C15 C2 117.25(16) . . ?
C22 C21 C27 112.97(14) . . ?
C22 C21 C26 109.36(13) . . ?
C27 C21 C26 110.44(14) . . ?
C23 C22 C21 111.99(15) . . ?
C22 C23 C24 111.70(16) . . ?
C25 C24 C23 111.26(15) . . ?
C26 C25 C24 111.79(17) . . ?
C25 C26 C21 112.20(15) . . ?
N27 C27 C28 108.03(13) . . ?
N27 C27 C21 111.03(14) . . ?
C28 C27 C21 113.46(16) . . ?

loop_
_geom_bond_atom_site_label_1
_geom_bond_atom_site_label_2
_geom_bond_distance
_geom_bond_site_symmetry_2
_geom_bond_publ_flag
C1 C2 1.361(2) . ?
C1 C13 1.431(2) . ?
C2 C3 1.428(2) . ?
C2 C15 1.513(2) . ?
C3 C4 1.360(2) . ?
C4 C14 1.430(2) . ?
C5 C6 1.357(3) . ?
C5 C11 1.431(2) . ?
C6 C7 1.416(3) . ?
C7 C8 1.365(2) . ?
C8 C12 1.424(2) . ?
C9 C13 1.395(2) . ?
C9 C12 1.399(2) . ?
C10 C11 1.397(2) . ?
C10 C14 1.398(2) . ?
C11 C12 1.436(2) . ?
C13 C14 1.438(2) . ?
C15 O16 1.241(2) . ?
C15 O17 1.270(2) . ?
C21 C22 1.526(2) . ?
C21 C27 1.526(2) . ?
C21 C26 1.532(2) . ?
C22 C23 1.524(3) . ?
C23 C24 1.525(3) . ?
C24 C25 1.521(3) . ?
C25 C26 1.520(3) . ?
C27 N27 1.497(2) . ?
C27 C28 1.526(2) . ?

loop_
_cod_related_entry_id
_cod_related_entry_database
_cod_related_entry_code
1 ChemSpider 30653432
